data_7247311
loop_
_publ_author_name
'Huang, Wei-Chun'
'Chen, Wei-Hao'
'Chen, Chia-Ling'
'Liao, Tsung-Te'
'Chen, Yi-Wun'
'Chen, Jhy-Der'

_publ_section_title
;
 Formation of entangled Co(ii) coordination polymers based on
 bis-pyridyl-bis-amide and angular dicarboxylate ligands: a structural
 comparison
;
_journal_issue 39
_journal_name_full CrystEngComm
_journal_page_first 5575
_journal_page_last 5587
_journal_paper_doi 10.1039/D3CE00803G
_journal_volume 25
_journal_year 2023
_chemical_formula_sum 'C39 H36 Co N4 O11'
_chemical_formula_weight 795.65
_space_group_crystal_system monoclinic
_space_group_IT_number 14
_space_group_name_Hall '-P 2yn'
_space_group_name_H-M_alt 'P 1 21/n 1'
_atom_sites_solution_hydrogens mixed
_audit_creation_method SHELXL-2014/7
_audit_update_record
;
2023-08-06 deposited with the CCDC.	2023-09-04 downloaded from the CCDC.
;
_cell_angle_alpha 90
_cell_angle_beta 93.2983(12)
_cell_angle_gamma 90
_cell_formula_units_Z 4
_cell_length_a 11.3937(3)
_cell_length_b 22.6845(5)
_cell_length_c 13.7311(3)
_cell_measurement_reflns_used 9472
_cell_measurement_temperature 296(2)
_cell_measurement_theta_max 28.28
_cell_measurement_theta_min 2.33
_cell_volume 3543.07(14)
_computing_cell_refinement 'Bruker SAINT'
_computing_data_collection 'Bruker APEX2'
_computing_data_reduction 'Bruker SAINT'
_computing_molecular_graphics 'Bruker SHELXTL'
_computing_publication_material 'Bruker SHELXTL'
_computing_structure_refinement 'SHELXL-2014/7 (Sheldrick, 2014)'
_computing_structure_solution 'SHELXS-97 (Sheldrick 2008)'
_diffrn_ambient_temperature 296(2)
_diffrn_measured_fraction_theta_full 1.000
_diffrn_measured_fraction_theta_max 1.000
_diffrn_measurement_device_type 'Bruker APEX-II CCD'
_diffrn_measurement_method '\f and \w scans'
_diffrn_radiation_type MoK\a
_diffrn_radiation_wavelength 0.71073
_diffrn_reflns_av_R_equivalents 0.0210
_diffrn_reflns_av_unetI/netI 0.0186
_diffrn_reflns_Laue_measured_fraction_full 1.000
_diffrn_reflns_Laue_measured_fraction_max 1.000
_diffrn_reflns_limit_h_max 14
_diffrn_reflns_limit_h_min -13
_diffrn_reflns_limit_k_max 27
_diffrn_reflns_limit_k_min -27
_diffrn_reflns_limit_l_max 14
_diffrn_reflns_limit_l_min -16
_diffrn_reflns_number 31019
_diffrn_reflns_point_group_measured_fraction_full 1.000
_diffrn_reflns_point_group_measured_fraction_max 1.000
_diffrn_reflns_theta_full 25.242
_diffrn_reflns_theta_max 25.997
_diffrn_reflns_theta_min 1.736
_exptl_absorpt_coefficient_mu 0.555
_exptl_absorpt_correction_T_max 0.7457
_exptl_absorpt_correction_T_min 0.6393
_exptl_absorpt_correction_type multi-scan
_exptl_absorpt_process_details 'SADABS V2008/1 (Bruker AXS, 2008)'
_exptl_crystal_colour violet
_exptl_crystal_density_diffrn 1.492
_exptl_crystal_description Block
_exptl_crystal_F_000 1652
_exptl_crystal_size_max 0.400
_exptl_crystal_size_mid 0.300
_exptl_crystal_size_min 0.100
_refine_diff_density_max 1.113
_refine_diff_density_min -0.772
_refine_diff_density_rms 0.071
_refine_ls_extinction_method none
_refine_ls_goodness_of_fit_ref 1.036
_refine_ls_hydrogen_treatment constr
_refine_ls_matrix_type full
_refine_ls_number_parameters 486
_refine_ls_number_reflns 6957
_refine_ls_number_restraints 0
_refine_ls_restrained_S_all 1.036
_refine_ls_R_factor_all 0.0659
_refine_ls_R_factor_gt 0.0593
_refine_ls_shift/su_max 0.000
_refine_ls_shift/su_mean 0.000
_refine_ls_structure_factor_coef Fsqd
_refine_ls_weighting_details 'w=1/[\s^2^(Fo^2^)+(0.0989P)^2^+6.5588P] where P=(Fo^2^+2Fc^2^)/3'
_refine_ls_weighting_scheme calc
_refine_ls_wR_factor_gt 0.1794
_refine_ls_wR_factor_ref 0.1848
_reflns_Friedel_coverage 0.000
_reflns_number_gt 6156
_reflns_number_total 6957
_reflns_threshold_expression 'I > 2\s(I)'
_cod_data_source_file d3ce00803g2.cif
_cod_data_source_block 6
_cod_depositor_comments
;
The following automatic conversions were performed:

data item '_exptl_absorpt_correction_type' value 'multi_scan' was
changed to 'multi-scan' in accordance with the
/home/data/users/saulius/crontab/automatic-downloads/rss-feeds/RSC/lib/dictionaries/cif_core.dic
dictionary named 'cif_core.dic' version 2.4.2 last updated on
2011-04-26.

Automatic conversion script
Id: cif_fix_values 8170 2020-07-09 18:12:32Z antanas 

 Adding full bibliography for 7247304--7247313.cif.
;
_cod_original_sg_symbol_H-M 'P 21/n'
_cod_database_code 7247311
_shelx_shelxl_version_number 2014/7
_shelx_space_group_comment
; 
The symmetry employed for this shelxl refinement is uniquely defined 
by the following loop, which should always be used as a source of 
symmetry information in preference to the above space-group names. 
They are only intended as comments. 
;
_shelx_estimated_absorpt_t_min 0.808
_shelx_estimated_absorpt_t_max 0.947

loop_
_space_group_symop_operation_xyz
'x, y, z'
'-x+1/2, y+1/2, -z+1/2'
'-x, -y, -z'
'x-1/2, -y-1/2, z-1/2'

loop_
_atom_site_label
_atom_site_type_symbol
_atom_site_fract_x
_atom_site_fract_y
_atom_site_fract_z
_atom_site_U_iso_or_equiv
_atom_site_adp_type
_atom_site_occupancy
_atom_site_site_symmetry_order
_atom_site_calc_flag
_atom_site_refinement_flags_posn
_atom_site_refinement_flags_adp
_atom_site_refinement_flags_occupancy
_atom_site_disorder_assembly
_atom_site_disorder_group
Co Co 0.53551(4) 0.44627(2) 0.12195(3) 0.03450(16) Uani 1 1 d . . . . .
O1 O 0.8803(3) 0.52063(13) 0.6052(3) 0.0707(10) Uani 1 1 d . . . . .
O2 O 0.7205(2) 0.69609(14) 0.5111(3) 0.0626(8) Uani 1 1 d . . . . .
O3 O 1.1902(3) 0.79528(13) 0.4697(2) 0.0593(8) Uani 1 1 d . . . . .
O4 O 1.3524(3) 0.61647(15) 0.5414(2) 0.0628(8) Uani 1 1 d . . . . .
O5 O 0.6528(3) 0.37280(12) 0.1703(2) 0.0526(7) Uani 1 1 d . . . . .
O6 O 0.4725(2) 0.37652(11) 0.21603(19) 0.0444(6) Uani 1 1 d . . . . .
O7 O 0.1238(2) -0.01372(13) 0.38775(18) 0.0474(7) Uani 1 1 d . . . . .
O8 O 0.1518(3) 0.01051(13) 0.54471(19) 0.0491(7) Uani 1 1 d . . . . .
O9 O 0.4812(3) 0.39271(14) 0.0029(2) 0.0576(8) Uani 1 1 d . . . . .
H9C H 0.5271 0.3635 -0.0023 0.069 Uiso 1 1 d R U . . .
H9D H 0.4781 0.4122 -0.0501 0.069 Uiso 1 1 d R U . . .
N1 N 0.5859(3) 0.49677(13) 0.2488(2) 0.0370(6) Uani 1 1 d . . . . .
N2 N 0.7794(3) 0.60242(14) 0.5504(2) 0.0433(7) Uani 1 1 d . . . . .
N3 N 1.2925(3) 0.70924(15) 0.4946(2) 0.0424(7) Uani 1 1 d . . . . .
N4 N 1.4046(3) 0.65004(15) 0.1539(2) 0.0462(8) Uani 1 1 d . . . . .
C1 C 0.5027(3) 0.51462(18) 0.3065(3) 0.0428(8) Uani 1 1 d . . . . .
H1A H 0.4246 0.5090 0.2853 0.051 Uiso 1 1 calc R U . . .
C2 C 0.5263(3) 0.54096(18) 0.3961(3) 0.0445(9) Uani 1 1 d . . . . .
H2A H 0.4652 0.5524 0.4341 0.053 Uiso 1 1 calc R U . . .
C3 C 0.6419(3) 0.55011(15) 0.4287(3) 0.0396(8) Uani 1 1 d . . . . .
C4 C 0.7283(3) 0.53347(17) 0.3684(3) 0.0439(8) Uani 1 1 d . . . . .
H4B H 0.8071 0.5399 0.3869 0.053 Uiso 1 1 calc R U . . .
C5 C 0.6966(3) 0.50700(17) 0.2797(3) 0.0419(8) Uani 1 1 d . . . . .
H5A H 0.7560 0.4958 0.2398 0.050 Uiso 1 1 calc R U . . .
C6 C 0.6657(4) 0.5740(2) 0.5313(3) 0.0532(11) Uani 1 1 d . . . . .
H6A H 0.6045 0.6022 0.5444 0.064 Uiso 1 1 calc R U . . .
H6B H 0.6595 0.5416 0.5770 0.064 Uiso 1 1 calc R U . . .
C7 C 0.7944(3) 0.66256(17) 0.5450(3) 0.0416(8) Uani 1 1 d . . . . .
C8 C 0.9162(3) 0.67748(15) 0.5879(2) 0.0344(7) Uani 1 1 d . . . . .
H8A H 0.9101 0.7023 0.6457 0.041 Uiso 1 1 calc R U . . .
C9 C 0.9714(3) 0.61787(15) 0.6179(2) 0.0373(7) Uani 1 1 d . . . . .
H9A H 0.9907 0.6175 0.6884 0.045 Uiso 1 1 calc R U . . .
C10 C 0.8755(4) 0.57316(17) 0.5929(3) 0.0452(9) Uani 1 1 d . . . . .
C11 C 0.9925(3) 0.70840(14) 0.5149(2) 0.0335(7) Uani 1 1 d . . . . .
H11A H 0.9581 0.7460 0.4927 0.040 Uiso 1 1 calc R U . . .
C12 C 1.0094(3) 0.66711(17) 0.4309(2) 0.0389(8) Uani 1 1 d . . . . .
H12A H 0.9890 0.6773 0.3666 0.047 Uiso 1 1 calc R U . . .
C13 C 1.0551(3) 0.61536(16) 0.4554(3) 0.0388(8) Uani 1 1 d . . . . .
H13A H 1.0689 0.5862 0.4098 0.047 Uiso 1 1 calc R U . . .
C14 C 1.0832(3) 0.60740(15) 0.5630(3) 0.0373(7) Uani 1 1 d . . . . .
H14A H 1.1169 0.5684 0.5775 0.045 Uiso 1 1 calc R U . . .
C15 C 1.1134(3) 0.71713(15) 0.5700(2) 0.0332(7) Uani 1 1 d . . . . .
H15A H 1.1044 0.7403 0.6293 0.040 Uiso 1 1 calc R U . . .
C16 C 1.1995(3) 0.74684(17) 0.5063(3) 0.0388(8) Uani 1 1 d . . . . .
C17 C 1.2816(3) 0.65600(18) 0.5435(3) 0.0425(8) Uani 1 1 d . . . . .
C18 C 1.1686(3) 0.65698(16) 0.5962(2) 0.0362(7) Uani 1 1 d . . . . .
H18A H 1.1862 0.6545 0.6668 0.043 Uiso 1 1 calc R U . . .
C19 C 1.3948(4) 0.7241(2) 0.4409(3) 0.0547(11) Uani 1 1 d . . . . .
H19A H 1.4649 0.7111 0.4783 0.066 Uiso 1 1 calc R U . . .
H19B H 1.3992 0.7667 0.4349 0.066 Uiso 1 1 calc R U . . .
C20 C 1.3940(3) 0.69727(17) 0.3405(3) 0.0406(8) Uani 1 1 d . . . . .
C21 C 1.4997(3) 0.6799(2) 0.3051(3) 0.0495(10) Uani 1 1 d . . . . .
H21A H 1.5695 0.6841 0.3430 0.059 Uiso 1 1 calc R U . . .
C22 C 1.4998(3) 0.6564(2) 0.2134(3) 0.0528(10) Uani 1 1 d . . . . .
H22A H 1.5714 0.6440 0.1912 0.063 Uiso 1 1 calc R U . . .
C23 C 1.3044(4) 0.6668(2) 0.1883(3) 0.0626(13) Uani 1 1 d . . . . .
H23A H 1.2361 0.6624 0.1485 0.075 Uiso 1 1 calc R U . . .
C24 C 1.2950(4) 0.6904(3) 0.2802(3) 0.0638(13) Uani 1 1 d . . . . .
H24A H 1.2220 0.7015 0.3009 0.077 Uiso 1 1 calc R U . . .
C25 C 0.5684(3) 0.34966(16) 0.2111(2) 0.0383(8) Uani 1 1 d . . . . .
C26 C 0.5813(3) 0.28862(14) 0.2524(2) 0.0319(7) Uani 1 1 d . . . . .
C27 C 0.6763(3) 0.25377(16) 0.2310(3) 0.0382(8) Uani 1 1 d . . . . .
H27A H 0.7320 0.2684 0.1903 0.046 Uiso 1 1 calc R U . . .
C28 C 0.6897(3) 0.19750(16) 0.2693(3) 0.0408(8) Uani 1 1 d . . . . .
H28A H 0.7529 0.1744 0.2526 0.049 Uiso 1 1 calc R U . . .
C29 C 0.6092(3) 0.17529(15) 0.3326(3) 0.0362(7) Uani 1 1 d . . . . .
C30 C 0.5139(3) 0.21020(16) 0.3529(3) 0.0377(7) Uani 1 1 d . . . . .
H30A H 0.4585 0.1960 0.3942 0.045 Uiso 1 1 calc R U . . .
C31 C 0.4998(3) 0.26587(15) 0.3127(2) 0.0368(7) Uani 1 1 d . . . . .
H31A H 0.4344 0.2883 0.3265 0.044 Uiso 1 1 calc R U . . .
C32 C 0.6307(4) 0.11485(18) 0.3790(4) 0.0533(10) Uani 1 1 d . . . . .
H32A H 0.6741 0.0907 0.3352 0.064 Uiso 1 1 calc R U . . .
H32B H 0.6790 0.1196 0.4390 0.064 Uiso 1 1 calc R U . . .
C33 C 0.5194(4) 0.08321(16) 0.4014(3) 0.0464(9) Uani 1 1 d . . . . .
C34 C 0.4539(4) 0.05321(17) 0.3289(3) 0.0467(9) Uani 1 1 d . . . . .
H34A H 0.4822 0.0500 0.2669 0.056 Uiso 1 1 calc R U . . .
C35 C 0.3469(3) 0.02803(17) 0.3476(3) 0.0449(9) Uani 1 1 d . . . . .
H35A H 0.3040 0.0085 0.2978 0.054 Uiso 1 1 calc R U . . .
C36 C 0.3025(3) 0.03143(15) 0.4391(3) 0.0385(8) Uani 1 1 d . . . . .
C37 C 0.3700(4) 0.06005(19) 0.5121(3) 0.0562(11) Uani 1 1 d . . . . .
H37A H 0.3428 0.0625 0.5746 0.067 Uiso 1 1 calc R U . . .
C38 C 0.4772(5) 0.0849(2) 0.4930(3) 0.0641(13) Uani 1 1 d . . . . .
H38A H 0.5216 0.1031 0.5433 0.077 Uiso 1 1 calc R U . . .
C39 C 0.1835(3) 0.00780(15) 0.4585(2) 0.0356(7) Uani 1 1 d . . . . .
O10 O 0.2239(5) 0.3664(2) 0.2151(4) 0.1143(16) Uiso 1 1 d . . . . .
H10A H 0.2978 0.3667 0.2091 0.137 Uiso 1 1 d R U . . .
H10B H 0.2094 0.3873 0.2644 0.137 Uiso 1 1 d R U . . .
O11 O 0.8302(18) 0.3108(8) 0.0553(16) 0.440(12) Uiso 1 1 d . . . . .
H11C H 0.7810 0.3286 0.0891 0.529 Uiso 1 1 d R U . . .
H11D H 0.7943 0.2951 0.0059 0.529 Uiso 1 1 d R U . . .

loop_
_atom_site_aniso_label
_atom_site_aniso_U_11
_atom_site_aniso_U_22
_atom_site_aniso_U_33
_atom_site_aniso_U_23
_atom_site_aniso_U_13
_atom_site_aniso_U_12
Co 0.0425(3) 0.0338(3) 0.0271(3) 0.00098(17) 0.00161(18) 0.00182(19)
O1 0.094(3) 0.0382(16) 0.080(2) 0.0071(15) 0.0045(19) -0.0167(16)
O2 0.0325(15) 0.0654(19) 0.089(2) 0.0062(17) -0.0023(14) -0.0008(14)
O3 0.0524(17) 0.0511(17) 0.075(2) 0.0129(15) 0.0093(15) -0.0070(13)
O4 0.0443(16) 0.072(2) 0.072(2) -0.0103(16) 0.0044(14) 0.0199(15)
O5 0.0524(17) 0.0445(15) 0.0620(18) 0.0152(13) 0.0117(14) -0.0061(12)
O6 0.0473(15) 0.0406(14) 0.0450(14) 0.0054(11) -0.0001(11) 0.0036(11)
O7 0.0488(15) 0.0618(17) 0.0314(13) 0.0012(12) 0.0022(11) -0.0187(13)
O8 0.0531(16) 0.0599(17) 0.0351(13) -0.0066(12) 0.0087(11) 0.0057(13)
O9 0.0662(19) 0.0666(19) 0.0404(15) -0.0166(14) 0.0069(13) -0.0049(15)
N1 0.0454(17) 0.0358(15) 0.0301(14) 0.0006(11) 0.0040(12) -0.0073(12)
N2 0.0416(17) 0.0496(18) 0.0387(16) -0.0101(14) 0.0034(13) -0.0177(14)
N3 0.0314(15) 0.061(2) 0.0352(15) -0.0081(14) 0.0036(12) -0.0053(14)
N4 0.0435(17) 0.0568(19) 0.0385(16) -0.0101(14) 0.0049(13) -0.0097(15)
C1 0.0383(19) 0.054(2) 0.0364(18) -0.0066(16) 0.0051(15) -0.0128(16)
C2 0.042(2) 0.054(2) 0.0376(19) -0.0078(16) 0.0088(15) -0.0126(17)
C3 0.046(2) 0.0396(18) 0.0334(18) -0.0034(14) 0.0065(15) -0.0159(15)
C4 0.0374(19) 0.049(2) 0.045(2) -0.0054(17) 0.0025(15) -0.0082(16)
C5 0.044(2) 0.045(2) 0.0379(18) -0.0037(15) 0.0094(15) -0.0019(16)
C6 0.048(2) 0.069(3) 0.042(2) -0.0169(19) 0.0086(17) -0.029(2)
C7 0.0350(18) 0.049(2) 0.0418(19) -0.0069(16) 0.0077(15) -0.0076(16)
C8 0.0310(17) 0.0351(17) 0.0372(17) -0.0090(14) 0.0027(13) -0.0033(13)
C9 0.0433(19) 0.0370(17) 0.0311(16) 0.0004(14) -0.0011(14) -0.0070(15)
C10 0.056(2) 0.042(2) 0.0383(19) -0.0010(16) 0.0058(16) -0.0145(17)
C11 0.0301(16) 0.0309(16) 0.0394(18) 0.0000(13) 0.0007(13) -0.0002(13)
C12 0.0369(18) 0.051(2) 0.0286(16) -0.0019(15) -0.0044(13) -0.0029(15)
C13 0.0404(19) 0.0422(19) 0.0336(17) -0.0135(14) 0.0015(14) -0.0020(15)
C14 0.0416(19) 0.0311(16) 0.0389(18) -0.0021(14) -0.0020(14) 0.0057(14)
C15 0.0313(16) 0.0354(17) 0.0329(16) -0.0077(13) 0.0019(13) -0.0028(13)
C16 0.0319(17) 0.047(2) 0.0375(18) -0.0066(15) -0.0002(14) -0.0068(15)
C17 0.0353(18) 0.056(2) 0.0352(18) -0.0133(16) -0.0049(14) 0.0057(17)
C18 0.0363(18) 0.0430(19) 0.0284(16) -0.0034(14) -0.0049(13) 0.0034(14)
C19 0.039(2) 0.081(3) 0.044(2) -0.021(2) 0.0075(16) -0.014(2)
C20 0.0358(18) 0.052(2) 0.0350(18) -0.0052(15) 0.0072(14) -0.0094(16)
C21 0.0329(19) 0.077(3) 0.0385(19) -0.0090(19) 0.0038(15) -0.0089(18)
C22 0.036(2) 0.079(3) 0.045(2) -0.013(2) 0.0117(16) -0.0065(19)
C23 0.036(2) 0.100(4) 0.050(2) -0.024(2) -0.0061(17) 0.002(2)
C24 0.033(2) 0.106(4) 0.052(2) -0.023(2) -0.0007(17) 0.007(2)
C25 0.043(2) 0.0385(18) 0.0329(17) 0.0003(14) -0.0029(14) -0.0043(15)
C26 0.0327(16) 0.0335(16) 0.0288(15) -0.0001(13) -0.0032(12) -0.0059(13)
C27 0.0313(17) 0.0435(19) 0.0402(18) 0.0015(15) 0.0042(14) -0.0082(14)
C28 0.0278(17) 0.0401(18) 0.054(2) -0.0029(16) 0.0000(15) -0.0005(14)
C29 0.0324(17) 0.0349(17) 0.0400(18) 0.0018(14) -0.0084(14) -0.0059(13)
C30 0.0354(18) 0.0428(19) 0.0352(17) 0.0027(14) 0.0042(14) -0.0078(14)
C31 0.0341(17) 0.0391(18) 0.0375(18) -0.0025(14) 0.0052(14) 0.0013(14)
C32 0.044(2) 0.041(2) 0.073(3) 0.0160(19) -0.011(2) -0.0053(17)
C33 0.048(2) 0.0355(18) 0.054(2) 0.0120(16) -0.0108(17) -0.0056(16)
C34 0.048(2) 0.050(2) 0.043(2) 0.0027(17) 0.0010(16) -0.0062(17)
C35 0.048(2) 0.047(2) 0.0392(19) -0.0044(16) -0.0032(16) -0.0084(17)
C36 0.049(2) 0.0335(17) 0.0328(17) 0.0045(14) -0.0034(15) -0.0076(15)
C37 0.078(3) 0.055(2) 0.034(2) 0.0039(17) -0.0046(19) -0.024(2)
C38 0.084(3) 0.062(3) 0.044(2) 0.006(2) -0.018(2) -0.035(3)
C39 0.0424(19) 0.0328(16) 0.0315(17) 0.0015(13) 0.0023(14) 0.0032(14)

loop_
_atom_type_symbol
_atom_type_description
_atom_type_scat_dispersion_real
_atom_type_scat_dispersion_imag
_atom_type_scat_source
C C 0.0033 0.0016 'International Tables Vol C Tables 4.2.6.8 and 6.1.1.4'
H H 0.0000 0.0000 'International Tables Vol C Tables 4.2.6.8 and 6.1.1.4'
N N 0.0061 0.0033 'International Tables Vol C Tables 4.2.6.8 and 6.1.1.4'
O O 0.0106 0.0060 'International Tables Vol C Tables 4.2.6.8 and 6.1.1.4'
Co Co 0.3494 0.9721 'International Tables Vol C Tables 4.2.6.8 and 6.1.1.4'

loop_
_geom_angle_atom_site_label_1
_geom_angle_atom_site_label_2
_geom_angle_atom_site_label_3
_geom_angle
_geom_angle_site_symmetry_1
_geom_angle_site_symmetry_3
_geom_angle_publ_flag
O8 Co O7 111.32(12) 4_665 2 ?
O8 Co O9 92.59(12) 4_665 . ?
O7 Co O9 89.16(12) 2 . ?
O8 Co N1 90.83(11) 4_665 . ?
O7 Co N1 90.63(11) 2 . ?
O9 Co N1 176.40(12) . . ?
O8 Co O6 156.41(11) 4_665 . ?
O7 Co O6 92.26(11) 2 . ?
O9 Co O6 87.10(11) . . ?
N1 Co O6 89.32(10) . . ?
O8 Co O5 96.95(11) 4_665 . ?
O7 Co O5 151.60(11) 2 . ?
O9 Co O5 86.76(13) . . ?
N1 Co O5 91.73(12) . . ?
O6 Co O5 59.48(10) . . ?
C25 O5 Co 89.1(2) . . ?
C25 O6 Co 90.2(2) . . ?
C39 O7 Co 132.0(2) . 2_545 ?
C39 O8 Co 139.2(3) . 4_566 ?
Co O9 H9C 111.2 . . ?
Co O9 H9D 111.2 . . ?
H9C O9 H9D 109.2 . . ?
C5 N1 C1 116.9(3) . . ?
C5 N1 Co 124.0(2) . . ?
C1 N1 Co 118.8(2) . . ?
C7 N2 C10 113.6(3) . . ?
C7 N2 C6 122.7(4) . . ?
C10 N2 C6 122.6(3) . . ?
C16 N3 C17 113.0(3) . . ?
C16 N3 C19 124.1(4) . . ?
C17 N3 C19 122.8(3) . . ?
C23 N4 C22 116.3(3) . . ?
N1 C1 C2 123.6(3) . . ?
N1 C1 H1A 118.2 . . ?
C2 C1 H1A 118.2 . . ?
C1 C2 C3 119.1(4) . . ?
C1 C2 H2A 120.5 . . ?
C3 C2 H2A 120.5 . . ?
C4 C3 C2 117.8(3) . . ?
C4 C3 C6 124.1(4) . . ?
C2 C3 C6 118.0(3) . . ?
C3 C4 C5 119.2(4) . . ?
C3 C4 H4B 120.4 . . ?
C5 C4 H4B 120.4 . . ?
N1 C5 C4 123.4(3) . . ?
N1 C5 H5A 118.3 . . ?
C4 C5 H5A 118.3 . . ?
N2 C6 C3 115.7(3) . . ?
N2 C6 H6A 108.4 . . ?
C3 C6 H6A 108.4 . . ?
N2 C6 H6B 108.4 . . ?
C3 C6 H6B 108.4 . . ?
H6A C6 H6B 107.4 . . ?
O2 C7 N2 124.0(4) . . ?
O2 C7 C8 127.7(3) . . ?
N2 C7 C8 108.3(3) . . ?
C7 C8 C11 112.9(3) . . ?
C7 C8 C9 105.0(3) . . ?
C11 C8 C9 109.8(3) . . ?
C7 C8 H8A 109.7 . . ?
C11 C8 H8A 109.7 . . ?
C9 C8 H8A 109.7 . . ?
C10 C9 C14 113.1(3) . . ?
C10 C9 C8 104.5(3) . . ?
C14 C9 C8 110.0(3) . . ?
C10 C9 H9A 109.7 . . ?
C14 C9 H9A 109.7 . . ?
C8 C9 H9A 109.7 . . ?
O1 C10 N2 124.3(4) . . ?
O1 C10 C9 127.2(4) . . ?
N2 C10 C9 108.5(3) . . ?
C12 C11 C8 108.5(3) . . ?
C12 C11 C15 107.8(3) . . ?
C8 C11 C15 105.1(3) . . ?
C12 C11 H11A 111.7 . . ?
C8 C11 H11A 111.7 . . ?
C15 C11 H11A 111.7 . . ?
C13 C12 C11 115.1(3) . . ?
C13 C12 H12A 122.5 . . ?
C11 C12 H12A 122.5 . . ?
C12 C13 C14 114.5(3) . . ?
C12 C13 H13A 122.7 . . ?
C14 C13 H13A 122.7 . . ?
C13 C14 C9 109.1(3) . . ?
C13 C14 C18 107.4(3) . . ?
C9 C14 C18 105.6(3) . . ?
C13 C14 H14A 111.5 . . ?
C9 C14 H14A 111.5 . . ?
C18 C14 H14A 111.5 . . ?
C16 C15 C18 105.2(3) . . ?
C16 C15 C11 111.3(3) . . ?
C18 C15 C11 110.0(3) . . ?
C16 C15 H15A 110.1 . . ?
C18 C15 H15A 110.1 . . ?
C11 C15 H15A 110.1 . . ?
O3 C16 N3 124.2(3) . . ?
O3 C16 C15 127.0(3) . . ?
N3 C16 C15 108.7(3) . . ?
O4 C17 N3 123.8(4) . . ?
O4 C17 C18 127.6(4) . . ?
N3 C17 C18 108.7(3) . . ?
C17 C18 C15 104.4(3) . . ?
C17 C18 C14 112.8(3) . . ?
C15 C18 C14 109.7(3) . . ?
C17 C18 H18A 109.9 . . ?
C15 C18 H18A 109.9 . . ?
C14 C18 H18A 109.9 . . ?
N3 C19 C20 114.0(3) . . ?
N3 C19 H19A 108.7 . . ?
C20 C19 H19A 108.7 . . ?
N3 C19 H19B 108.7 . . ?
C20 C19 H19B 108.7 . . ?
H19A C19 H19B 107.6 . . ?
C24 C20 C21 117.4(3) . . ?
C24 C20 C19 124.1(4) . . ?
C21 C20 C19 118.5(3) . . ?
C22 C21 C20 118.8(4) . . ?
C22 C21 H21A 120.6 . . ?
C20 C21 H21A 120.6 . . ?
N4 C22 C21 124.4(4) . . ?
N4 C22 H22A 117.8 . . ?
C21 C22 H22A 117.8 . . ?
N4 C23 C24 123.7(4) . . ?
N4 C23 H23A 118.2 . . ?
C24 C23 H23A 118.2 . . ?
C20 C24 C23 119.5(4) . . ?
C20 C24 H24A 120.3 . . ?
C23 C24 H24A 120.3 . . ?
O5 C25 O6 120.8(3) . . ?
O5 C25 C26 119.6(3) . . ?
O6 C25 C26 119.6(3) . . ?
C31 C26 C27 118.4(3) . . ?
C31 C26 C25 121.2(3) . . ?
C27 C26 C25 120.4(3) . . ?
C26 C27 C28 121.0(3) . . ?
C26 C27 H27A 119.5 . . ?
C28 C27 H27A 119.5 . . ?
C27 C28 C29 120.5(3) . . ?
C27 C28 H28A 119.7 . . ?
C29 C28 H28A 119.7 . . ?
C30 C29 C28 118.0(3) . . ?
C30 C29 C32 122.6(3) . . ?
C28 C29 C32 119.4(3) . . ?
C31 C30 C29 121.1(3) . . ?
C31 C30 H30A 119.5 . . ?
C29 C30 H30A 119.5 . . ?
C26 C31 C30 120.9(3) . . ?
C26 C31 H31A 119.5 . . ?
C30 C31 H31A 119.5 . . ?
C33 C32 C29 113.4(3) . . ?
C33 C32 H32A 108.9 . . ?
C29 C32 H32A 108.9 . . ?
C33 C32 H32B 108.9 . . ?
C29 C32 H32B 108.9 . . ?
H32A C32 H32B 107.7 . . ?
C38 C33 C34 117.9(4) . . ?
C38 C33 C32 121.2(4) . . ?
C34 C33 C32 120.9(4) . . ?
C35 C34 C33 120.9(4) . . ?
C35 C34 H34A 119.6 . . ?
C33 C34 H34A 119.6 . . ?
C36 C35 C34 121.2(4) . . ?
C36 C35 H35A 119.4 . . ?
C34 C35 H35A 119.4 . . ?
C35 C36 C37 117.8(4) . . ?
C35 C36 C39 121.6(3) . . ?
C37 C36 C39 120.5(3) . . ?
C38 C37 C36 120.7(4) . . ?
C38 C37 H37A 119.7 . . ?
C36 C37 H37A 119.7 . . ?
C33 C38 C37 121.5(4) . . ?
C33 C38 H38A 119.2 . . ?
C37 C38 H38A 119.2 . . ?
O7 C39 O8 125.2(3) . . ?
O7 C39 C36 117.3(3) . . ?
O8 C39 C36 117.5(3) . . ?
H10A O10 H10B 108.1 . . ?
H11C O11 H11D 109.5 . . ?

loop_
_geom_bond_atom_site_label_1
_geom_bond_atom_site_label_2
_geom_bond_distance
_geom_bond_site_symmetry_2
_geom_bond_publ_flag
Co O8 2.001(3) 4_665 ?
Co O7 2.027(3) 2 ?
Co O9 2.101(3) . ?
Co N1 2.136(3) . ?
Co O6 2.190(3) . ?
Co O5 2.214(3) . ?
O1 C10 1.204(5) . ?
O2 C7 1.207(5) . ?
O3 C16 1.211(5) . ?
O4 C17 1.207(5) . ?
O5 C25 1.255(4) . ?
O6 C25 1.257(5) . ?
O7 C39 1.252(4) . ?
O7 Co 2.027(3) 2_545 ?
O8 C39 1.259(4) . ?
O8 Co 2.001(3) 4_566 ?
O9 H9C 0.8502 . ?
O9 H9D 0.8500 . ?
N1 C5 1.328(5) . ?
N1 C1 1.333(5) . ?
N2 C7 1.378(5) . ?
N2 C10 1.381(5) . ?
N2 C6 1.458(5) . ?
N3 C16 1.377(5) . ?
N3 C17 1.391(5) . ?
N3 C19 1.454(5) . ?
N4 C23 1.317(5) . ?
N4 C22 1.328(5) . ?
C1 C2 1.380(5) . ?
C1 H1A 0.9300 . ?
C2 C3 1.383(5) . ?
C2 H2A 0.9300 . ?
C3 C4 1.375(5) . ?
C3 C6 1.519(5) . ?
C4 C5 1.387(5) . ?
C4 H4B 0.9300 . ?
C5 H5A 0.9300 . ?
C6 H6A 0.9700 . ?
C6 H6B 0.9700 . ?
C7 C8 1.515(5) . ?
C8 C11 1.533(5) . ?
C8 C9 1.537(5) . ?
C8 H8A 0.9800 . ?
C9 C10 1.515(5) . ?
C9 C14 1.536(5) . ?
C9 H9A 0.9800 . ?
C11 C12 1.506(5) . ?
C11 C15 1.546(4) . ?
C11 H11A 0.9800 . ?
C12 C13 1.320(5) . ?
C12 H12A 0.9300 . ?
C13 C14 1.505(5) . ?
C13 H13A 0.9300 . ?
C14 C18 1.539(5) . ?
C14 H14A 0.9800 . ?
C15 C16 1.509(5) . ?
C15 C18 1.536(5) . ?
C15 H15A 0.9800 . ?
C17 C18 1.513(5) . ?
C18 H18A 0.9800 . ?
C19 C20 1.508(5) . ?
C19 H19A 0.9700 . ?
C19 H19B 0.9700 . ?
C20 C24 1.370(6) . ?
C20 C21 1.381(5) . ?
C21 C22 1.368(5) . ?
C21 H21A 0.9300 . ?
C22 H22A 0.9300 . ?
C23 C24 1.380(6) . ?
C23 H23A 0.9300 . ?
C24 H24A 0.9300 . ?
C25 C26 1.500(5) . ?
C26 C31 1.379(5) . ?
C26 C27 1.386(5) . ?
C27 C28 1.386(5) . ?
C27 H27A 0.9300 . ?
C28 C29 1.394(5) . ?
C28 H28A 0.9300 . ?
C29 C30 1.385(5) . ?
C29 C32 1.525(5) . ?
C30 C31 1.384(5) . ?
C30 H30A 0.9300 . ?
C31 H31A 0.9300 . ?
C32 C33 1.503(6) . ?
C32 H32A 0.9700 . ?
C32 H32B 0.9700 . ?
C33 C38 1.373(7) . ?
C33 C34 1.388(6) . ?
C34 C35 1.384(6) . ?
C34 H34A 0.9300 . ?
C35 C36 1.383(5) . ?
C35 H35A 0.9300 . ?
C36 C37 1.389(5) . ?
C36 C39 1.497(5) . ?
C37 C38 1.384(7) . ?
C37 H37A 0.9300 . ?
C38 H38A 0.9300 . ?
O10 H10A 0.8500 . ?
O10 H10B 0.8501 . ?
O11 H11C 0.8501 . ?
O11 H11D 0.8500 . ?
